data_4513644
loop_
_publ_author_name
'Solomos, Marina A.'
'Mohammadi, Cameron'
'Urbelis, Jessica H.'
'Koch, Elizabeth S.'
'Osborne, Rochelle'
'Usala, Claire C.'
'Swift, Jennifer A.'

_publ_section_title
;
 Predicting Cocrystallization Based on Heterodimer Energies: The Case
 ofN,N&#x2032;-Diphenylureas and Triphenylphosphine Oxide
;
_journal_issue 10
_journal_name_full 'Crystal Growth &amp; Design'
_journal_page_first 5068
_journal_paper_doi 10.1021/acs.cgd.5b01039
_journal_volume 15
_journal_year 2015
_chemical_formula_moiety 'C15 H10 F6 N2 O, C18 H15 O P'
_chemical_formula_sum 'C33 H25 F6 N2 O2 P'
_chemical_formula_weight 626.52
_chemical_melting_point 127
_chemical_name_common 1,3Bis(m-trifluorotolyldiphenylurea)/TPPO
_chemical_name_systematic
; 
 ? 
;
_space_group_IT_number 2
_symmetry_cell_setting triclinic
_symmetry_space_group_name_Hall '-P 1'
_symmetry_space_group_name_H-M 'P -1'
_atom_sites_solution_hydrogens geom
_atom_sites_solution_primary direct
_atom_sites_solution_secondary difmap
_audit_creation_method SHELXL-97
_cell_angle_alpha 66.1210(10)
_cell_angle_beta 81.0150(10)
_cell_angle_gamma 83.5840(10)
_cell_formula_units_Z 2
_cell_length_a 9.0796(12)
_cell_length_b 11.9729(15)
_cell_length_c 14.6290(18)
_cell_measurement_reflns_used 9960
_cell_measurement_temperature 100(2)
_cell_measurement_theta_max 28.37
_cell_measurement_theta_min 2.7
_cell_volume 1434.3(3)
_computing_cell_refinement 'Bruker Apex II'
_computing_data_collection 'Bruker Apex II'
_computing_data_reduction 'Bruker Apex II'
_computing_molecular_graphics 'ORTEP-3 for Windows; Ferrugia L J (1997), J. Appl. Cryst. 30, 565'
_computing_publication_material 'Bruker SHELXTL'
_computing_structure_refinement 'SHELXL-97 (Sheldrick, 1997)'
_computing_structure_solution 'SHELXS-97 (Sheldrick, 1990)'
_diffrn_ambient_temperature 100(2)
_diffrn_measured_fraction_theta_full 0.996
_diffrn_measured_fraction_theta_max 0.918
_diffrn_measurement_device_type 'Siemens SMART, Bruker APEXII CCD'
_diffrn_measurement_method 'omega scans'
_diffrn_radiation_monochromator graphite
_diffrn_radiation_source 'fine-focus sealed tube'
_diffrn_radiation_type MoK\a
_diffrn_radiation_wavelength 0.71073
_diffrn_reflns_av_R_equivalents 0.0150
_diffrn_reflns_av_sigmaI/netI 0.0160
_diffrn_reflns_limit_h_max 11
_diffrn_reflns_limit_h_min -12
_diffrn_reflns_limit_k_max 15
_diffrn_reflns_limit_k_min -15
_diffrn_reflns_limit_l_max 19
_diffrn_reflns_limit_l_min -19
_diffrn_reflns_number 16749
_diffrn_reflns_theta_full 25.00
_diffrn_reflns_theta_max 28.43
_diffrn_reflns_theta_min 1.53
_exptl_absorpt_coefficient_mu 0.170
_exptl_absorpt_correction_T_max 0.9750
_exptl_absorpt_correction_T_min 0.9352
_exptl_absorpt_correction_type multi-scan
_exptl_absorpt_process_details 'SADABS based on Blessing's method; Blessing, Acta Cryst. (1995) A51, 33-38'
_exptl_crystal_colour colorless
_exptl_crystal_density_diffrn 1.451
_exptl_crystal_density_method 'not measured'
_exptl_crystal_description 'irregular block'
_exptl_crystal_F_000 644
_exptl_crystal_size_max 0.40
_exptl_crystal_size_mid 0.20
_exptl_crystal_size_min 0.15
_refine_diff_density_max 0.446
_refine_diff_density_min -0.370
_refine_diff_density_rms 0.047
_refine_ls_extinction_method none
_refine_ls_goodness_of_fit_ref 1.043
_refine_ls_hydrogen_treatment mixed
_refine_ls_matrix_type full
_refine_ls_number_parameters 405
_refine_ls_number_reflns 6632
_refine_ls_number_restraints 0
_refine_ls_restrained_S_all 1.043
_refine_ls_R_factor_all 0.0400
_refine_ls_R_factor_gt 0.0372
_refine_ls_shift/su_max 0.001
_refine_ls_shift/su_mean 0.000
_refine_ls_structure_factor_coef Fsqd
_refine_ls_weighting_details 'calc w=1/[\s^2^(Fo^2^)+(0.0472P)^2^+0.8014P] where P=(Fo^2^+2Fc^2^)/3'
_refine_ls_weighting_scheme calc
_refine_ls_wR_factor_gt 0.0964
_refine_ls_wR_factor_ref 0.0989
_reflns_number_gt 6115
_reflns_number_total 6632
_reflns_threshold_expression >2sigma(I)
_cod_data_source_file cg5b01039_si_001.cif
_cod_data_source_block e:\single~1\work-m~1\13033
_cod_depositor_comments
;
The following automatic conversions were performed:
'_atom_site_symetry_multiplicity' tag replaced with
'_atom_site_symmetry_multiplicity' tag as specified in the
replacement file
'/usr/data/users/saulius/crontab/automatic-downloads/rss-feeds/ACS/lib/lists/replacement-tags.lst'.

Automatic conversion script
Id: cif_correct_tags 3376 2015-05-07 07:48:27Z andrius 

The following automatic conversions were performed:

'_symmetry_cell_setting' value 'Triclinic' changed to 'triclinic'
according to
/usr/data/users/saulius/crontab/automatic-downloads/rss-feeds/ACS/lib/dictionaries/cif_core.dic
dictionary named 'cif_core.dic' version 2.4.2 from 2011-04-26.

Automatic conversion script
Id: cif_fix_values 3271 2015-04-21 07:52:19Z andrius 

 Adding full bibliography for 4513640--4513644.cif.
;
_cod_original_sg_symbol_Hall -P1
_cod_original_sg_symbol_H-M P-1
_cod_database_code 4513644

loop_
_symmetry_equiv_pos_as_xyz
'x, y, z'
'-x, -y, -z'

loop_
_atom_site_label
_atom_site_type_symbol
_atom_site_fract_x
_atom_site_fract_y
_atom_site_fract_z
_atom_site_U_iso_or_equiv
_atom_site_adp_type
_atom_site_occupancy
_atom_site_symmetry_multiplicity
_atom_site_calc_flag
_atom_site_refinement_flags
P1 P 0.09364(3) 0.68866(3) 0.19416(2) 0.01603(8) Uani 1 1 d .
O1 O 0.29614(11) 0.47618(9) 0.88940(7) 0.0233(2) Uani 1 1 d .
O2 O 0.07264(10) 0.63494(8) 0.12077(7) 0.02145(19) Uani 1 1 d .
N3 N 0.12218(12) 0.60510(10) 0.93586(8) 0.0195(2) Uani 1 1 d .
N4 N 0.24199(12) 0.45172(10) 1.05523(8) 0.0193(2) Uani 1 1 d .
F5 F 0.10422(16) 0.83876(10) 0.48469(7) 0.0567(3) Uani 1 1 d .
F6 F 0.29123(13) 0.17995(10) 1.41100(7) 0.0456(3) Uani 1 1 d .
F7 F 0.36919(14) 0.01848(9) 1.38614(8) 0.0497(3) Uani 1 1 d .
C8 C 0.16595(15) 0.55807(12) 0.39230(10) 0.0220(3) Uani 1 1 d .
H8 H 0.0750 0.5876 0.4154 0.026 Uiso 1 1 calc R
C9 C 0.22703(14) 0.50843(11) 0.95393(9) 0.0182(2) Uani 1 1 d .
C10 C 0.12823(14) 0.67371(11) 0.75188(9) 0.0190(2) Uani 1 1 d .
H10 H 0.1800 0.6022 0.7518 0.023 Uiso 1 1 calc R
C11 C 0.20643(14) 0.58965(11) 0.28925(9) 0.0174(2) Uani 1 1 d .
F12 F 0.26910(12) 0.70387(13) 0.55463(8) 0.0576(4) Uani 1 1 d .
C13 C 0.34312(14) 0.54383(12) 0.25552(10) 0.0213(3) Uani 1 1 d .
H13 H 0.3706 0.5645 0.1869 0.026 Uiso 1 1 calc R
C14 C -0.08279(14) 0.72765(11) 0.25248(9) 0.0173(2) Uani 1 1 d .
C15 C -0.21268(14) 0.68999(11) 0.23600(10) 0.0208(2) Uani 1 1 d .
H15 H -0.2067 0.6402 0.2004 0.025 Uiso 1 1 calc R
C16 C 0.00595(15) 0.79761(12) 0.83977(10) 0.0218(3) Uani 1 1 d .
H16 H -0.0244 0.8082 0.8996 0.026 Uiso 1 1 calc R
C17 C 0.12826(16) 0.74194(13) 0.56793(10) 0.0242(3) Uani 1 1 d .
C18 C 0.08819(13) 0.69028(11) 0.84176(9) 0.0177(2) Uani 1 1 d .
C19 C 0.47734(15) 0.33075(12) 1.04572(10) 0.0223(3) Uani 1 1 d .
H19 H 0.4936 0.3719 0.9761 0.027 Uiso 1 1 calc R
C21 C 0.28300(15) 0.86702(13) 0.18101(11) 0.0245(3) Uani 1 1 d .
H21 H 0.3023 0.8167 0.2461 0.029 Uiso 1 1 calc R
C22 C 0.43789(15) 0.46770(12) 0.32384(10) 0.0239(3) Uani 1 1 d .
H22 H 0.5282 0.4369 0.3011 0.029 Uiso 1 1 calc R
C23 C 0.32431(15) 0.29409(12) 1.20434(10) 0.0210(2) Uani 1 1 d .
H23 H 0.2377 0.3105 1.2411 0.025 Uiso 1 1 calc R
F24 F 0.52310(14) 0.12581(14) 1.40971(9) 0.0704(4) Uani 1 1 d .
C25 C 0.34841(14) 0.35842(11) 1.09975(9) 0.0184(2) Uani 1 1 d .
C26 C 0.08981(14) 0.76563(12) 0.66222(9) 0.0201(2) Uani 1 1 d .
C27 C 0.39743(15) 0.43754(12) 0.42634(10) 0.0244(3) Uani 1 1 d .
H27 H 0.4613 0.3873 0.4721 0.029 Uiso 1 1 calc R
C28 C 0.01224(16) 0.87342(12) 0.65948(10) 0.0242(3) Uani 1 1 d .
H28 H -0.0106 0.9345 0.5988 0.029 Uiso 1 1 calc R
C29 C -0.36075(15) 0.80188(13) 0.32641(11) 0.0269(3) Uani 1 1 d .
H29 H -0.4538 0.8272 0.3504 0.032 Uiso 1 1 calc R
C30 C 0.18776(14) 0.83025(11) 0.13327(9) 0.0190(2) Uani 1 1 d .
C31 C -0.35115(15) 0.72747(13) 0.27313(11) 0.0262(3) Uani 1 1 d .
H31 H -0.4379 0.7026 0.2622 0.031 Uiso 1 1 calc R
C32 C -0.03043(16) 0.88769(12) 0.74971(11) 0.0257(3) Uani 1 1 d .
H32 H -0.0841 0.9586 0.7496 0.031 Uiso 1 1 calc R
C33 C -0.23186(16) 0.83849(13) 0.34391(10) 0.0254(3) Uani 1 1 d .
H33 H -0.2384 0.8875 0.3803 0.030 Uiso 1 1 calc R
C34 C 0.15988(15) 0.90705(12) 0.03535(10) 0.0248(3) Uani 1 1 d .
H34 H 0.0960 0.8836 0.0032 0.030 Uiso 1 1 calc R
C35 C 0.43019(16) 0.20576(12) 1.25297(10) 0.0245(3) Uani 1 1 d .
C36 C 0.58167(15) 0.24152(13) 1.09603(11) 0.0269(3) Uani 1 1 d .
H36 H 0.6675 0.2237 1.0595 0.032 Uiso 1 1 calc R
C37 C 0.34900(17) 0.97898(14) 0.13108(12) 0.0310(3) Uani 1 1 d .
H37 H 0.4121 1.0034 0.1631 0.037 Uiso 1 1 calc R
C38 C 0.26204(16) 0.48221(13) 0.46052(10) 0.0256(3) Uani 1 1 d .
H38 H 0.2353 0.4615 0.5292 0.031 Uiso 1 1 calc R
C39 C 0.32095(17) 1.05420(13) 0.03378(13) 0.0329(3) Uani 1 1 d .
H39 H 0.3652 1.1289 0.0008 0.040 Uiso 1 1 calc R
C40 C 0.22724(17) 1.01822(13) -0.01416(12) 0.0316(3) Uani 1 1 d .
H40 H 0.2093 1.0684 -0.0796 0.038 Uiso 1 1 calc R
C41 C -0.09315(15) 0.80181(12) 0.30701(9) 0.0208(2) Uani 1 1 d .
H41 H -0.0067 0.8265 0.3185 0.025 Uiso 1 1 calc R
C42 C 0.55988(16) 0.17889(13) 1.19956(11) 0.0277(3) Uani 1 1 d .
H42 H 0.6306 0.1200 1.2327 0.033 Uiso 1 1 calc R
C43 C 0.40397(19) 0.13331(14) 1.36443(12) 0.0339(3) Uani 1 1 d .
F3 F 0.04785(15) 0.65492(12) 0.56945(9) 0.0608(4) Uani 1 1 d .
H4 H 0.1881(19) 0.4798(16) 1.0942(13) 0.025(4) Uiso 1 1 d .
H1 H 0.0915(19) 0.6248(16) 0.9872(14) 0.027(4) Uiso 1 1 d .

loop_
_atom_site_aniso_label
_atom_site_aniso_U_11
_atom_site_aniso_U_22
_atom_site_aniso_U_33
_atom_site_aniso_U_23
_atom_site_aniso_U_13
_atom_site_aniso_U_12
P1 0.01824(15) 0.01600(15) 0.01390(14) -0.00643(12) -0.00238(11) 0.00150(11)
O1 0.0280(5) 0.0254(5) 0.0180(4) -0.0112(4) -0.0054(4) 0.0059(4)
O2 0.0268(5) 0.0222(4) 0.0176(4) -0.0105(4) -0.0042(3) 0.0022(4)
N3 0.0216(5) 0.0229(5) 0.0148(5) -0.0088(4) -0.0029(4) 0.0026(4)
N4 0.0201(5) 0.0219(5) 0.0152(5) -0.0077(4) -0.0021(4) 0.0030(4)
F5 0.1025(10) 0.0398(6) 0.0178(4) -0.0062(4) -0.0126(5) 0.0235(6)
F6 0.0702(7) 0.0411(6) 0.0185(4) -0.0052(4) -0.0050(4) -0.0018(5)
F7 0.0722(8) 0.0234(5) 0.0387(5) 0.0025(4) -0.0039(5) -0.0057(5)
C8 0.0226(6) 0.0230(6) 0.0185(6) -0.0078(5) -0.0020(5) 0.0041(5)
C9 0.0191(6) 0.0187(6) 0.0174(6) -0.0069(5) -0.0044(4) -0.0013(4)
C10 0.0207(6) 0.0180(6) 0.0185(6) -0.0075(5) -0.0043(5) 0.0014(4)
C11 0.0197(6) 0.0151(5) 0.0175(5) -0.0063(4) -0.0036(4) 0.0003(4)
F12 0.0368(6) 0.1082(10) 0.0384(6) -0.0456(7) -0.0117(4) 0.0284(6)
C13 0.0217(6) 0.0222(6) 0.0193(6) -0.0083(5) -0.0012(5) 0.0004(5)
C14 0.0188(6) 0.0160(5) 0.0152(5) -0.0047(4) -0.0025(4) 0.0017(4)
C15 0.0235(6) 0.0166(6) 0.0210(6) -0.0052(5) -0.0059(5) -0.0002(5)
C16 0.0244(6) 0.0224(6) 0.0217(6) -0.0121(5) -0.0032(5) 0.0007(5)
C17 0.0273(7) 0.0251(6) 0.0181(6) -0.0068(5) -0.0053(5) 0.0035(5)
C18 0.0173(5) 0.0181(6) 0.0179(6) -0.0068(5) -0.0038(4) -0.0011(4)
C19 0.0220(6) 0.0230(6) 0.0213(6) -0.0082(5) -0.0025(5) -0.0013(5)
C21 0.0226(6) 0.0246(6) 0.0262(6) -0.0105(5) -0.0020(5) -0.0010(5)
C22 0.0196(6) 0.0237(6) 0.0267(7) -0.0094(5) -0.0023(5) 0.0030(5)
C23 0.0232(6) 0.0207(6) 0.0189(6) -0.0068(5) -0.0038(5) -0.0023(5)
F24 0.0588(8) 0.0957(10) 0.0349(6) 0.0101(6) -0.0302(5) -0.0235(7)
C25 0.0197(6) 0.0171(5) 0.0191(6) -0.0067(5) -0.0056(4) -0.0015(4)
C26 0.0209(6) 0.0209(6) 0.0179(6) -0.0069(5) -0.0037(5) -0.0005(5)
C27 0.0240(6) 0.0218(6) 0.0249(6) -0.0058(5) -0.0082(5) 0.0031(5)
C28 0.0294(7) 0.0183(6) 0.0208(6) -0.0034(5) -0.0055(5) 0.0019(5)
C29 0.0213(6) 0.0242(6) 0.0264(7) -0.0042(5) 0.0013(5) 0.0053(5)
C30 0.0179(6) 0.0167(5) 0.0204(6) -0.0069(5) 0.0005(4) 0.0016(4)
C31 0.0196(6) 0.0231(6) 0.0310(7) -0.0048(5) -0.0063(5) -0.0005(5)
C32 0.0309(7) 0.0173(6) 0.0287(7) -0.0097(5) -0.0051(5) 0.0045(5)
C33 0.0302(7) 0.0231(6) 0.0220(6) -0.0103(5) -0.0013(5) 0.0049(5)
C34 0.0250(6) 0.0217(6) 0.0238(6) -0.0054(5) -0.0034(5) 0.0015(5)
C35 0.0297(7) 0.0199(6) 0.0232(6) -0.0043(5) -0.0105(5) -0.0042(5)
C36 0.0213(6) 0.0260(7) 0.0351(7) -0.0140(6) -0.0049(5) 0.0022(5)
C37 0.0258(7) 0.0292(7) 0.0409(8) -0.0172(6) -0.0004(6) -0.0057(6)
C38 0.0291(7) 0.0275(7) 0.0170(6) -0.0063(5) -0.0041(5) 0.0038(5)
C39 0.0291(7) 0.0200(6) 0.0428(9) -0.0088(6) 0.0070(6) -0.0037(5)
C40 0.0328(7) 0.0212(7) 0.0295(7) -0.0006(6) 0.0000(6) 0.0020(5)
C41 0.0226(6) 0.0216(6) 0.0198(6) -0.0098(5) -0.0037(5) 0.0007(5)
C42 0.0265(7) 0.0203(6) 0.0359(8) -0.0080(6) -0.0142(6) 0.0022(5)
C43 0.0404(8) 0.0295(7) 0.0258(7) -0.0010(6) -0.0135(6) -0.0037(6)
F3 0.0822(9) 0.0756(8) 0.0447(6) -0.0442(6) 0.0182(6) -0.0414(7)

loop_
_atom_type_symbol
_atom_type_description
_atom_type_scat_dispersion_real
_atom_type_scat_dispersion_imag
_atom_type_scat_source
C C 0.0033 0.0016 'International Tables Vol C Tables 4.2.6.8 and 6.1.1.4'
H H 0.0000 0.0000 'International Tables Vol C Tables 4.2.6.8 and 6.1.1.4'
N N 0.0061 0.0033 'International Tables Vol C Tables 4.2.6.8 and 6.1.1.4'
O O 0.0106 0.0060 'International Tables Vol C Tables 4.2.6.8 and 6.1.1.4'
F F 0.0171 0.0103 'International Tables Vol C Tables 4.2.6.8 and 6.1.1.4'
P P 0.1023 0.0942 'International Tables Vol C Tables 4.2.6.8 and 6.1.1.4'

loop_
_geom_angle_atom_site_label_1
_geom_angle_atom_site_label_2
_geom_angle_atom_site_label_3
_geom_angle
O2 P1 C11 112.56(5)
O2 P1 C14 111.43(6)
C11 P1 C14 109.88(6)
O2 P1 C30 112.01(6)
C11 P1 C30 105.51(6)
C14 P1 C30 105.03(6)
C9 N3 C18 126.73(11)
C9 N3 H1 114.8(12)
C18 N3 H1 116.5(12)
C9 N4 C25 126.52(11)
C9 N4 H4 117.5(12)
C25 N4 H4 115.7(12)
C38 C8 C11 119.87(12)
C38 C8 H8 120.1
C11 C8 H8 120.1
O1 C9 N3 124.74(11)
O1 C9 N4 124.43(12)
N3 C9 N4 110.82(11)
C26 C10 C18 119.20(12)
C26 C10 H10 120.4
C18 C10 H10 120.4
C8 C11 C13 119.47(11)
C8 C11 P1 123.92(10)
C13 C11 P1 116.60(9)
C22 C13 C11 120.40(12)
C22 C13 H13 119.8
C11 C13 H13 119.8
C15 C14 C41 119.71(12)
C15 C14 P1 118.38(9)
C41 C14 P1 121.73(10)
C31 C15 C14 119.57(12)
C31 C15 H15 120.2
C14 C15 H15 120.2
C32 C16 C18 120.65(12)
C32 C16 H16 119.7
C18 C16 H16 119.7
F12 C17 F5 106.48(13)
F12 C17 F3 105.54(13)
F5 C17 F3 105.90(13)
F12 C17 C26 113.08(11)
F5 C17 C26 113.72(12)
F3 C17 C26 111.50(12)
C10 C18 N3 124.20(11)
C10 C18 C16 118.99(11)
N3 C18 C16 116.80(11)
C36 C19 C25 119.93(12)
C36 C19 H19 120.0
C25 C19 H19 120.0
C37 C21 C30 119.99(13)
C37 C21 H21 120.0
C30 C21 H21 120.0
C13 C22 C27 119.81(12)
C13 C22 H22 120.1
C27 C22 H22 120.1
C35 C23 C25 119.75(13)
C35 C23 H23 120.1
C25 C23 H23 120.1
C19 C25 C23 119.30(12)
C19 C25 N4 123.31(11)
C23 C25 N4 117.34(11)
C28 C26 C10 122.01(12)
C28 C26 C17 120.30(12)
C10 C26 C17 117.62(11)
C38 C27 C22 120.22(12)
C38 C27 H27 119.9
C22 C27 H27 119.9
C26 C28 C32 118.33(12)
C26 C28 H28 120.8
C32 C28 H28 120.8
C33 C29 C31 120.18(12)
C33 C29 H29 119.9
C31 C29 H29 119.9
C21 C30 C34 119.24(12)
C21 C30 P1 122.68(10)
C34 C30 P1 118.05(10)
C29 C31 C15 120.46(13)
C29 C31 H31 119.8
C15 C31 H31 119.8
C16 C32 C28 120.77(12)
C16 C32 H32 119.6
C28 C32 H32 119.6
C29 C33 C41 119.83(13)
C29 C33 H33 120.1
C41 C33 H33 120.1
C40 C34 C30 120.33(13)
C40 C34 H34 119.8
C30 C34 H34 119.8
C23 C35 C42 121.16(13)
C23 C35 C43 120.43(13)
C42 C35 C43 118.36(13)
C42 C36 C19 121.14(13)
C42 C36 H36 119.4
C19 C36 H36 119.4
C39 C37 C21 120.25(14)
C39 C37 H37 119.9
C21 C37 H37 119.9
C27 C38 C8 120.23(12)
C27 C38 H38 119.9
C8 C38 H38 119.9
C40 C39 C37 120.11(13)
C40 C39 H39 119.9
C37 C39 H39 119.9
C39 C40 C34 120.07(14)
C39 C40 H40 120.0
C34 C40 H40 120.0
C33 C41 C14 120.25(12)
C33 C41 H41 119.9
C14 C41 H41 119.9
C36 C42 C35 118.71(12)
C36 C42 H42 120.6
C35 C42 H42 120.6
F24 C43 F6 106.13(14)
F24 C43 F7 107.26(14)
F6 C43 F7 105.59(13)
F24 C43 C35 112.30(14)
F6 C43 C35 113.47(13)
F7 C43 C35 111.62(13)

loop_
_geom_bond_atom_site_label_1
_geom_bond_atom_site_label_2
_geom_bond_distance
P1 O2 1.5011(9)
P1 C11 1.7966(13)
P1 C14 1.8001(13)
P1 C30 1.8058(13)
O1 C9 1.2207(15)
N3 C9 1.3786(16)
N3 C18 1.3987(16)
N3 H1 0.872(18)
N4 C9 1.3796(16)
N4 C25 1.4042(16)
N4 H4 0.842(18)
F5 C17 1.3258(16)
F6 C43 1.336(2)
F7 C43 1.3427(19)
C8 C38 1.3940(18)
C8 C11 1.3954(17)
C8 H8 0.9300
C10 C26 1.3934(17)
C10 C18 1.3950(17)
C10 H10 0.9300
C11 C13 1.4002(17)
F12 C17 1.3209(17)
C13 C22 1.3877(18)
C13 H13 0.9300
C14 C15 1.3957(18)
C14 C41 1.4018(17)
C15 C31 1.3910(19)
C15 H15 0.9300
C16 C32 1.3835(19)
C16 C18 1.4042(17)
C16 H16 0.9300
C17 F3 1.3286(18)
C17 C26 1.4998(18)
C19 C36 1.3911(19)
C19 C25 1.3933(18)
C19 H19 0.9300
C21 C37 1.393(2)
C21 C30 1.3972(19)
C21 H21 0.9300
C22 C27 1.3903(19)
C22 H22 0.9300
C23 C35 1.3878(18)
C23 C25 1.4004(18)
C23 H23 0.9300
F24 C43 1.3308(19)
C26 C28 1.3881(18)
C27 C38 1.3874(19)
C27 H27 0.9300
C28 C32 1.389(2)
C28 H28 0.9300
C29 C33 1.388(2)
C29 C31 1.390(2)
C29 H29 0.9300
C30 C34 1.3987(18)
C31 H31 0.9300
C32 H32 0.9300
C33 C41 1.3879(18)
C33 H33 0.9300
C34 C40 1.390(2)
C34 H34 0.9300
C35 C42 1.390(2)
C35 C43 1.499(2)
C36 C42 1.384(2)
C36 H36 0.9300
C37 C39 1.388(2)
C37 H37 0.9300
C38 H38 0.9300
C39 C40 1.384(2)
C39 H39 0.9300
C40 H40 0.9300
C41 H41 0.9300
C42 H42 0.9300
